data_2208594
loop_
_publ_author_name
'Singh, N. K.'
'Butcher, Ray J'
'Tripathi, Pratibha'

_publ_section_title
;
 <i>N</i>'-(2-Methoxythiobenzoyl)pyridine-2-carbohydrazide
;
_journal_coeditor_code FL2010
_journal_issue 4
_journal_name_full 'Acta Crystallographica Section E'
_journal_page_first o1405
_journal_page_last o1407
_journal_paper_doi 10.1107/S1600536806008816
_journal_volume 62
_journal_year 2006
_chemical_formula_iupac 'C14 H13 N3 O2 S'
_chemical_formula_moiety 'C14 H13 N3 O2 S'
_chemical_formula_sum 'C14 H13 N3 O2 S'
_chemical_formula_weight 287.33
_chemical_name_systematic
;
N'-[(2-Methoxyphenyl)carbonothioyl]pyridine-2-carbohydrazide
;
_space_group_IT_number 14
_symmetry_cell_setting monoclinic
_symmetry_space_group_name_Hall '-P 2yn'
_symmetry_space_group_name_H-M 'P 1 21/n 1'
_atom_sites_solution_hydrogens geom
_atom_sites_solution_primary direct
_atom_sites_solution_secondary difmap
_cell_angle_alpha 90.00
_cell_angle_beta 112.946(3)
_cell_angle_gamma 90.00
_cell_formula_units_Z 4
_cell_length_a 14.608(2)
_cell_length_b 6.7090(11)
_cell_length_c 14.975(3)
_cell_measurement_reflns_used 5777
_cell_measurement_temperature 93(2)
_cell_measurement_theta_max 28.32
_cell_measurement_theta_min 2.95
_cell_volume 1351.5(4)
_computing_cell_refinement 'SAINT-Plus (Bruker, 1999)'
_computing_data_collection 'SMART (Bruker, 1998)'
_computing_data_reduction SAINT-Plus
_computing_molecular_graphics 'SHELXTL (Bruker, 1999)'
_computing_publication_material SHELXTL
_computing_structure_refinement 'SHELXL97 (Sheldrick, 1997)'
_computing_structure_solution 'SHELXS97 (Sheldrick, 1997)'
_diffrn_ambient_temperature 93(2)
_diffrn_measured_fraction_theta_full 0.956
_diffrn_measured_fraction_theta_max 0.956
_diffrn_measurement_device_type 'Bruker SMART CCD area-detector'
_diffrn_measurement_method '\f and \w'
_diffrn_radiation_monochromator graphite
_diffrn_radiation_source 'fine-focus sealed tube'
_diffrn_radiation_type MoK\a
_diffrn_radiation_wavelength 0.71073
_diffrn_reflns_av_R_equivalents 0.0309
_diffrn_reflns_av_sigmaI/netI 0.0313
_diffrn_reflns_limit_h_max 18
_diffrn_reflns_limit_h_min -19
_diffrn_reflns_limit_k_max 8
_diffrn_reflns_limit_k_min -8
_diffrn_reflns_limit_l_max 17
_diffrn_reflns_limit_l_min -19
_diffrn_reflns_number 10072
_diffrn_reflns_theta_full 28.34
_diffrn_reflns_theta_max 28.34
_diffrn_reflns_theta_min 1.65
_diffrn_standards_decay_% 0
_diffrn_standards_number 0
_exptl_absorpt_coefficient_mu 0.244
_exptl_absorpt_correction_T_max 0.896
_exptl_absorpt_correction_T_min 0.710
_exptl_absorpt_correction_type multi-scan
_exptl_absorpt_process_details '(SADABS; Bruker, 1999)'
_exptl_crystal_colour colorless
_exptl_crystal_density_diffrn 1.412
_exptl_crystal_density_method 'not measured'
_exptl_crystal_description chunk
_exptl_crystal_F_000 600
_exptl_crystal_size_max 0.80
_exptl_crystal_size_mid 0.55
_exptl_crystal_size_min 0.45
_refine_diff_density_max 0.255
_refine_diff_density_min -0.290
_refine_ls_extinction_method none
_refine_ls_goodness_of_fit_ref 1.050
_refine_ls_hydrogen_treatment constr
_refine_ls_matrix_type full
_refine_ls_number_parameters 227
_refine_ls_number_reflns 3221
_refine_ls_number_restraints 29
_refine_ls_restrained_S_all 1.047
_refine_ls_R_factor_all 0.0441
_refine_ls_R_factor_gt 0.0342
_refine_ls_shift/su_max 0.001
_refine_ls_shift/su_mean 0.000
_refine_ls_structure_factor_coef Fsqd
_refine_ls_weighting_details 'calc w=1/[\s^2^(Fo^2^)+(0.0487P)^2^+0.3326P] where P=(Fo^2^+2Fc^2^)/3'
_refine_ls_weighting_scheme calc
_refine_ls_wR_factor_gt 0.0894
_refine_ls_wR_factor_ref 0.0954
_reflns_number_gt 2639
_reflns_number_total 3221
_reflns_threshold_expression I>2\s(I)
_cod_data_source_file fl2010.cif
_cod_data_source_block I
_cod_depositor_comments
;
The following automatic conversions were performed:
'_symmetry_cell_setting' value 'Monoclinic' changed to 'monoclinic'
according to '/home/saulius/struct/CIF-dictionaries/cif_core.dic'
dictionary named 'cif_core.dic' version 2.4.1 from 2010-06-29.

Automatic conversion script
Id: cif_fix_enum 1527 2010-12-29 10:47:43Z saulius 

The following automatic conversions were performed:

'_symmetry_cell_setting' value 'Monoclinic' changed to 'monoclinic'
according to /home/saulius/struct/CIF-dictionaries/cif_core.dic
dictionary named 'cif_core.dic' version 2.4.1 from 2010-06-29.

Automatic conversion script
Id: cif_fix_values 1715 2011-07-08 13:25:40Z adriana 
;
_cod_original_sg_symbol_H-M 'P 21/n'
_cod_database_code 2208594
_cod_database_fobs_code 2208594

loop_
_symmetry_equiv_pos_as_xyz
'x, y, z'
'-x+1/2, y+1/2, -z+1/2'
'-x, -y, -z'
'x-1/2, -y-1/2, z-1/2'

loop_
_atom_site_type_symbol
_atom_site_label
_atom_site_fract_x
_atom_site_fract_y
_atom_site_fract_z
_atom_site_U_iso_or_equiv
_atom_site_adp_type
_atom_site_calc_flag
_atom_site_refinement_flags
_atom_site_occupancy
_atom_site_disorder_assembly
_atom_site_disorder_group
S S 0.83866(2) 0.06430(5) 0.00872(2) 0.02585(11) Uani d . 1 B .
O O1 0.54300(8) 0.07166(18) 0.10792(7) 0.0415(3) Uani d . 1 A .
N N2 0.69304(8) 0.07700(15) 0.09786(7) 0.0214(2) Uani d . 1 A .
H H2A 0.7579 0.0838 0.1297 0.026 Uiso calc R 1 . .
N N3 0.65437(7) 0.06753(15) -0.00185(7) 0.0204(2) Uani d . 1 A .
H H3A 0.5896 0.0644 -0.0345 0.025 Uiso calc R 1 . .
N N1A 0.8024(6) 0.087(2) 0.2857(8) 0.0201(10) Uani d PD 0.444(6) A 1
C C1A 0.8559(5) 0.0959(18) 0.3821(7) 0.0274(10) Uani d PD 0.444(6) A 1
H H1AA 0.9260 0.1113 0.4044 0.033 Uiso calc PR 0.444(6) A 1
C C2A 0.8134(5) 0.0835(13) 0.4503(6) 0.0279(10) Uani d PD 0.444(6) A 1
H H2AA 0.8542 0.0852 0.5175 0.033 Uiso calc PR 0.444(6) A 1
C C3A 0.7130(6) 0.0688(13) 0.4203(5) 0.0287(10) Uani d PD 0.444(6) A 1
H H3AA 0.6832 0.0613 0.4663 0.034 Uiso calc PR 0.444(6) A 1
C C4A 0.6537(5) 0.0648(17) 0.3205(6) 0.0244(8) Uani d PD 0.444(6) A 1
H H4AA 0.5833 0.0543 0.2966 0.029 Uiso calc PR 0.444(6) A 1
C C5A 0.7038(6) 0.077(3) 0.2594(8) 0.0174(10) Uani d PD 0.444(6) A 1
N N1B 0.7793(5) 0.0908(18) 0.2886(6) 0.0201(10) Uani d PD 0.556(6) A 2
C C1B 0.8272(4) 0.0856(13) 0.3849(5) 0.0274(10) Uani d PD 0.556(6) A 2
H H1BA 0.8978 0.0861 0.4116 0.033 Uiso calc PR 0.556(6) A 2
C C2B 0.7773(4) 0.0793(10) 0.4480(4) 0.0279(10) Uani d PD 0.556(6) A 2
H H2BA 0.8135 0.0762 0.5162 0.033 Uiso calc PR 0.556(6) A 2
C C3B 0.6755(4) 0.0777(10) 0.4100(4) 0.0287(10) Uani d PD 0.556(6) A 2
H H3BA 0.6402 0.0730 0.4514 0.034 Uiso calc PR 0.556(6) A 2
C C4B 0.6244(4) 0.0831(13) 0.3094(4) 0.0244(8) Uani d PD 0.556(6) A 2
H H4BA 0.5538 0.0857 0.2811 0.029 Uiso calc PR 0.556(6) A 2
C C5B 0.6789(5) 0.085(2) 0.2521(6) 0.0174(10) Uani d PD 0.556(6) A 2
C C6 0.63424(10) 0.07612(19) 0.14737(9) 0.0257(3) Uani d . 1 . .
C C7 0.71513(9) 0.06318(18) -0.04860(8) 0.0201(2) Uani d . 1 . .
C C8A 0.6680(10) 0.0792(13) -0.1606(8) 0.0171(12) Uani d PD 0.481(3) B 1
C C9A 0.6926(5) -0.0651(8) -0.2136(4) 0.0255(8) Uani d PD 0.481(3) B 1
H H9AA 0.7384 -0.1672 -0.1808 0.031 Uiso calc PR 0.481(3) B 1
C C10A 0.6507(5) -0.0618(7) -0.3147(4) 0.0330(9) Uani d PD 0.481(3) B 1
H H10A 0.6665 -0.1623 -0.3511 0.040 Uiso calc PR 0.481(3) B 1
C C11A 0.5858(4) 0.0902(7) -0.3611(4) 0.0309(9) Uani d PD 0.481(3) B 1
H H11A 0.5569 0.0929 -0.4300 0.037 Uiso calc PR 0.481(3) B 1
C C12A 0.5618(5) 0.2377(7) -0.3103(5) 0.0267(9) Uani d PD 0.481(3) B 1
H H12A 0.5194 0.3437 -0.3444 0.032 Uiso calc PR 0.481(3) B 1
C C13A 0.5994(9) 0.2334(12) -0.2082(6) 0.0176(10) Uani d PD 0.481(3) B 1
O O2A 0.5802(12) 0.3726(18) -0.1527(8) 0.0246(10) Uani d PD 0.481(3) B 1
C C14A 0.5174(9) 0.5362(14) -0.2031(6) 0.0454(11) Uani d PD 0.481(3) B 1
H H14A 0.5111 0.6306 -0.1559 0.068 Uiso calc PR 0.481(3) B 1
H H14B 0.4514 0.4854 -0.2442 0.068 Uiso calc PR 0.481(3) B 1
H H14C 0.5468 0.6039 -0.2436 0.068 Uiso calc PR 0.481(3) B 1
C C8B 0.6661(9) 0.0337(11) -0.1523(7) 0.0171(12) Uani d PD 0.519(3) B 2
C C9B 0.6931(5) -0.1259(7) -0.1959(4) 0.0255(8) Uani d PD 0.519(3) B 2
H H9BA 0.7372 -0.2241 -0.1563 0.031 Uiso calc PR 0.519(3) B 2
C C10B 0.6567(4) -0.1451(7) -0.2964(3) 0.0330(9) Uani d PD 0.519(3) B 2
H H10B 0.6733 -0.2585 -0.3250 0.040 Uiso calc PR 0.519(3) B 2
C C11B 0.5966(4) 0.0011(7) -0.3537(3) 0.0309(9) Uani d PD 0.519(3) B 2
H H11B 0.5732 -0.0097 -0.4222 0.037 Uiso calc PR 0.519(3) B 2
C C12B 0.5699(5) 0.1645(7) -0.3126(4) 0.0267(9) Uani d PD 0.519(3) B 2
H H12B 0.5277 0.2647 -0.3526 0.032 Uiso calc PR 0.519(3) B 2
C C13B 0.6053(8) 0.1801(10) -0.2124(6) 0.0176(10) Uani d PD 0.519(3) B 2
O O2B 0.5831(11) 0.3365(16) -0.1655(7) 0.0246(10) Uani d PD 0.519(3) B 2
C C14B 0.5219(8) 0.4937(12) -0.2239(6) 0.0454(11) Uani d PD 0.519(3) B 2
H H14D 0.5158 0.6002 -0.1817 0.068 Uiso calc PR 0.519(3) B 2
H H14E 0.4557 0.4410 -0.2630 0.068 Uiso calc PR 0.519(3) B 2
H H14F 0.5523 0.5472 -0.2668 0.068 Uiso calc PR 0.519(3) B 2

loop_
_atom_site_aniso_label
_atom_site_aniso_U_11
_atom_site_aniso_U_22
_atom_site_aniso_U_33
_atom_site_aniso_U_12
_atom_site_aniso_U_13
_atom_site_aniso_U_23
S 0.01668(15) 0.0318(2) 0.02236(17) -0.00139(12) 0.00025(11) 0.00169(12)
O1 0.0313(5) 0.0672(8) 0.0271(5) -0.0113(5) 0.0127(4) -0.0226(5)
N2 0.0242(5) 0.0230(6) 0.0112(4) 0.0006(4) 0.0008(4) -0.0005(4)
N3 0.0193(5) 0.0246(6) 0.0126(4) 0.0040(4) 0.0010(4) -0.0023(4)
N1A 0.022(3) 0.0176(7) 0.0166(7) 0.004(3) 0.0029(17) -0.0006(5)
C1A 0.032(3) 0.0196(11) 0.0192(8) -0.001(2) -0.002(2) 0.0000(7)
C2A 0.043(3) 0.0189(8) 0.0151(7) -0.001(3) 0.004(2) 0.0009(6)
C3A 0.049(3) 0.0187(10) 0.0219(13) -0.003(3) 0.018(2) -0.0018(10)
C4A 0.031(3) 0.0194(17) 0.0219(14) -0.002(2) 0.0097(19) -0.0035(12)
C5A 0.018(3) 0.0139(11) 0.0148(12) -0.001(3) 0.000(2) -0.0016(10)
N1B 0.022(3) 0.0176(7) 0.0166(7) 0.004(3) 0.0029(17) -0.0006(5)
C1B 0.032(3) 0.0196(11) 0.0192(8) -0.001(2) -0.002(2) 0.0000(7)
C2B 0.043(3) 0.0189(8) 0.0151(7) -0.001(3) 0.004(2) 0.0009(6)
C3B 0.049(3) 0.0187(10) 0.0219(13) -0.003(3) 0.018(2) -0.0018(10)
C4B 0.031(3) 0.0194(17) 0.0219(14) -0.002(2) 0.0097(19) -0.0035(12)
C5B 0.018(3) 0.0139(11) 0.0148(12) -0.001(3) 0.000(2) -0.0016(10)
C6 0.0351(7) 0.0228(7) 0.0177(6) -0.0043(5) 0.0086(5) -0.0061(5)
C7 0.0188(5) 0.0192(6) 0.0177(5) 0.0027(4) 0.0019(4) -0.0025(4)
C8A 0.0161(6) 0.022(3) 0.0137(14) -0.004(2) 0.0067(9) 0.0002(19)
C9A 0.0208(6) 0.032(3) 0.0243(19) -0.0009(19) 0.0099(12) -0.0047(15)
C10A 0.0293(10) 0.050(3) 0.0250(17) -0.008(2) 0.0158(12) -0.0168(18)
C11A 0.0207(12) 0.056(3) 0.0151(9) 0.001(2) 0.0058(9) -0.008(2)
C12A 0.0205(11) 0.037(3) 0.0175(7) 0.003(2) 0.0021(7) 0.005(2)
C13A 0.0164(12) 0.020(4) 0.0156(8) 0.005(2) 0.0056(7) -0.0031(19)
O2A 0.0278(9) 0.023(3) 0.018(2) 0.010(2) 0.0023(16) -0.0011(18)
C14A 0.0503(13) 0.034(3) 0.034(3) 0.025(2) -0.003(2) 0.002(2)
C8B 0.0161(6) 0.022(3) 0.0137(14) -0.004(2) 0.0067(9) 0.0002(19)
C9B 0.0208(6) 0.032(3) 0.0243(19) -0.0009(19) 0.0099(12) -0.0047(15)
C10B 0.0293(10) 0.050(3) 0.0250(17) -0.008(2) 0.0158(12) -0.0168(18)
C11B 0.0207(12) 0.056(3) 0.0151(9) 0.001(2) 0.0058(9) -0.008(2)
C12B 0.0205(11) 0.037(3) 0.0175(7) 0.003(2) 0.0021(7) 0.005(2)
C13B 0.0164(12) 0.020(4) 0.0156(8) 0.005(2) 0.0056(7) -0.0031(19)
O2B 0.0278(9) 0.023(3) 0.018(2) 0.010(2) 0.0023(16) -0.0011(18)
C14B 0.0503(13) 0.034(3) 0.034(3) 0.025(2) -0.003(2) 0.002(2)

loop_
_atom_type_symbol
_atom_type_description
_atom_type_scat_dispersion_real
_atom_type_scat_dispersion_imag
_atom_type_scat_source
C C 0.0033 0.0016 'International Tables Vol C Tables 4.2.6.8 and 6.1.1.4'
H H 0.0000 0.0000 'International Tables Vol C Tables 4.2.6.8 and 6.1.1.4'
N N 0.0061 0.0033 'International Tables Vol C Tables 4.2.6.8 and 6.1.1.4'
O O 0.0106 0.0060 'International Tables Vol C Tables 4.2.6.8 and 6.1.1.4'
S S 0.1246 0.1234 'International Tables Vol C Tables 4.2.6.8 and 6.1.1.4'

loop_
_geom_angle_atom_site_label_1
_geom_angle_atom_site_label_2
_geom_angle_atom_site_label_3
_geom_angle
_geom_angle_publ_flag
C6 N2 N3 121.41(10) y
C6 N2 H2A 119.3 ?
N3 N2 H2A 119.3 ?
C7 N3 N2 119.80(10) y
C7 N3 H3A 120.1 ?
N2 N3 H3A 120.1 ?
C5A N1A C1A 115.2(7) ?
N1A C1A C2A 123.0(6) ?
N1A C1A H1AA 118.5 ?
C2A C1A H1AA 118.5 ?
C3A C2A C1A 119.7(6) ?
C3A C2A H2AA 120.2 ?
C1A C2A H2AA 120.2 ?
C2A C3A C4A 119.4(6) ?
C2A C3A H3AA 120.3 ?
C4A C3A H3AA 120.3 ?
C5A C4A C3A 116.0(6) ?
C5A C4A H4AA 122.0 ?
C3A C4A H4AA 122.0 ?
N1A C5A C4A 126.6(8) ?
N1A C5A C6 118.9(8) ?
C4A C5A C6 114.5(6) ?
C1B N1B C5B 117.7(6) ?
N1B C1B C2B 122.5(4) ?
N1B C1B H1BA 118.7 ?
C2B C1B H1BA 118.7 ?
C3B C2B C1B 119.1(5) ?
C3B C2B H2BA 120.5 ?
C1B C2B H2BA 120.5 ?
C2B C3B C4B 119.1(4) ?
C2B C3B H3BA 120.5 ?
C4B C3B H3BA 120.5 ?
C5B C4B C3B 118.3(4) ?
C5B C4B H4BA 120.8 ?
C3B C4B H4BA 120.8 ?
N1B C5B C4B 123.2(6) ?
N1B C5B C6 113.6(6) ?
C4B C5B C6 123.2(5) ?
O1 C6 N2 122.99(11) ?
O1 C6 C5B 117.9(3) ?
N2 C6 C5B 119.1(3) ?
O1 C6 C5A 129.5(4) ?
N2 C6 C5A 107.5(3) ?
C5B C6 C5A 11.7(5) ?
N3 C7 C8B 114.5(5) ?
N3 C7 C8A 117.6(5) ?
C8B C7 C8A 12.2(7) ?
N3 C7 S 122.66(9) ?
C8B C7 S 122.4(5) ?
C8A C7 S 119.5(5) ?
C9A C8A C13A 120.7(8) ?
C9A C8A C7 117.8(6) ?
C13A C8A C7 121.4(7) ?
C8A C9A C10A 120.6(6) ?
C8A C9A H9AA 119.7 ?
C10A C9A H9AA 119.7 ?
C11A C10A C9A 118.8(5) ?
C11A C10A H10A 120.6 ?
C9A C10A H10A 120.6 ?
C12A C11A C10A 121.8(5) ?
C12A C11A H11A 119.1 ?
C10A C11A H11A 119.1 ?
C11A C12A C13A 120.7(5) ?
C11A C12A H12A 119.7 ?
C13A C12A H12A 119.7 ?
O2A C13A C12A 124.5(7) ?
O2A C13A C8A 118.0(8) ?
C12A C13A C8A 117.3(6) ?
C13A O2A C14A 116.5(8) ?
C9B C8B C13B 117.8(7) ?
C9B C8B C7 119.8(7) ?
C13B C8B C7 121.4(6) ?
C8B C9B C10B 121.3(5) ?
C8B C9B H9BA 119.3 ?
C10B C9B H9BA 119.3 ?
C11B C10B C9B 119.5(4) ?
C11B C10B H10B 120.3 ?
C9B C10B H10B 120.3 ?
C10B C11B C12B 120.7(4) ?
C10B C11B H11B 119.7 ?
C12B C11B H11B 119.7 ?
C11B C12B C13B 119.3(4) ?
C11B C12B H12B 120.4 ?
C13B C12B H12B 120.4 ?
O2B C13B C12B 123.3(6) ?
O2B C13B C8B 115.3(7) ?
C12B C13B C8B 121.4(5) ?
C13B O2B C14B 117.7(7) ?
O2B C14B H14D 109.5 ?
O2B C14B H14E 109.5 ?
H14D C14B H14E 109.5 ?
O2B C14B H14F 109.5 ?
H14D C14B H14F 109.5 ?
H14E C14B H14F 109.5 ?

loop_
_geom_bond_atom_site_label_1
_geom_bond_atom_site_label_2
_geom_bond_distance
_geom_bond_publ_flag
S C7 1.6690(12) y
O1 C6 1.2299(17) y
N2 C6 1.3357(17) y
N2 N3 1.3767(13) y
N2 H2A 0.8800 ?
N3 C7 1.3279(16) y
N3 H3A 0.8800 ?
N1A C5A 1.338(8) ?
N1A C1A 1.348(10) ?
C1A C2A 1.390(8) ?
C1A H1AA 0.9500 ?
C2A C3A 1.359(6) ?
C2A H2AA 0.9500 ?
C3A C4A 1.405(8) ?
C3A H3AA 0.9500 ?
C4A C5A 1.379(10) ?
C4A H4AA 0.9500 ?
C5A C6 1.587(10) y
N1B C1B 1.335(7) ?
N1B C5B 1.351(6) ?
C1B C2B 1.402(6) ?
C1B H1BA 0.9500 ?
C2B C3B 1.369(4) ?
C2B H2BA 0.9500 ?
C3B C4B 1.397(6) ?
C3B H3BA 0.9500 ?
C4B C5B 1.380(7) ?
C4B H4BA 0.9500 ?
C5B C6 1.446(8) y
C7 C8B 1.448(10) ?
C7 C8A 1.549(11) ?
C8A C9A 1.385(9) ?
C8A C13A 1.423(9) ?
C9A C10A 1.395(7) ?
C9A H9AA 0.9500 ?
C10A C11A 1.381(5) ?
C10A H10A 0.9500 ?
C11A C12A 1.374(5) ?
C11A H11A 0.9500 ?
C12A C13A 1.409(8) ?
C12A H12A 0.9500 ?
C13A O2A 1.351(7) ?
O2A C14A 1.441(9) ?
C14A H14A 0.9800 ?
C14A H14B 0.9800 ?
C14A H14C 0.9800 ?
C8B C9B 1.389(8) ?
C8B C13B 1.392(8) ?
C9B C10B 1.393(6) ?
C9B H9BA 0.9500 ?
C10B C11B 1.371(5) ?
C10B H10B 0.9500 ?
C11B C12B 1.386(5) ?
C11B H11B 0.9500 ?
C12B C13B 1.387(8) ?
C12B H12B 0.9500 ?
C13B O2B 1.371(6) ?
O2B C14B 1.438(9) ?
C14B H14D 0.9800 ?
C14B H14E 0.9800 ?
C14B H14F 0.9800 ?

loop_
_geom_hbond_atom_site_label_D
_geom_hbond_atom_site_label_H
_geom_hbond_atom_site_label_A
_geom_hbond_site_symmetry_A
_geom_hbond_distance_DH
_geom_hbond_distance_HA
_geom_hbond_distance_DA
_geom_hbond_angle_DHA
N2 H2A N1A . 0.88 2.17 2.639(11) 113
N3 H3A O1 3_655 0.88 2.03 2.8524(14) 155
C2A H2AA O2A 2_645 0.95 2.35 3.152(13) 141
C2B H2BA O2A 2_645 0.95 2.45 3.268(13) 145
C12A H12A S 4_565 0.95 2.77 3.584(6) 144

loop_
_geom_torsion_atom_site_label_1
_geom_torsion_atom_site_label_2
_geom_torsion_atom_site_label_3
_geom_torsion_atom_site_label_4
_geom_torsion
C6 N2 N3 C7 -178.15(11)
C5A N1A C1A C2A 4(2)
N1A C1A C2A C3A -2.4(18)
C1A C2A C3A C4A 0.5(15)
C2A C3A C4A C5A -0.2(16)
C1A N1A C5A C4A -4(2)
C1A N1A C5A C6 177.3(12)
C3A C4A C5A N1A 2(2)
C3A C4A C5A C6 -179.0(9)
C5B N1B C1B C2B -1.7(16)
N1B C1B C2B C3B 0.3(13)
C1B C2B C3B C4B -0.3(11)
C2B C3B C4B C5B 1.7(12)
C1B N1B C5B C4B 3.3(18)
C1B N1B C5B C6 -175.7(10)
C3B C4B C5B N1B -3.3(17)
C3B C4B C5B C6 175.6(9)
N3 N2 C6 O1 -1.8(2)
N3 N2 C6 C5B 179.5(6)
N3 N2 C6 C5A 177.1(7)
N1B C5B C6 O1 -179.4(8)
C4B C5B C6 O1 1.6(14)
N1B C5B C6 N2 -0.6(12)
C4B C5B C6 N2 -179.6(8)
N1B C5B C6 C5A 11(5)
C4B C5B C6 C5A -168(7)
N1A C5A C6 O1 -178.4(10)
C4A C5A C6 O1 2.3(17)
N1A C5A C6 N2 2.8(15)
C4A C5A C6 N2 -176.4(10)
N1A C5A C6 C5B -167(7)
C4A C5A C6 C5B 14(5)
N2 N3 C7 C8B 174.3(3)
N2 N3 C7 C8A -172.5(4)
N2 N3 C7 S 1.22(16)
N3 C7 C8A C9A -127.5(8)
C8B C7 C8A C9A -49(3)
S C7 C8A C9A 58.5(10)
N3 C7 C8A C13A 50.8(12)
C8B C7 C8A C13A 129(5)
S C7 C8A C13A -123.2(10)
C13A C8A C9A C10A 0.1(15)
C7 C8A C9A C10A 178.4(7)
C8A C9A C10A C11A 1.3(10)
C9A C10A C11A C12A 0.2(9)
C10A C11A C12A C13A -3.0(11)
C11A C12A C13A O2A 179.6(12)
C11A C12A C13A C8A 4.3(15)
C9A C8A C13A O2A -178.4(12)
C7 C8A C13A O2A 3.3(18)
C9A C8A C13A C12A -2.8(18)
C7 C8A C13A C12A 178.9(9)
C12A C13A O2A C14A -1(2)
C8A C13A O2A C14A 174.7(14)
N3 C7 C8B C9B -122.9(8)
C8A C7 C8B C9B 130(5)
S C7 C8B C9B 50.2(9)
N3 C7 C8B C13B 68.9(11)
C8A C7 C8B C13B -38(3)
S C7 C8B C13B -118.1(10)
C13B C8B C9B C10B -3.2(14)
C7 C8B C9B C10B -171.9(6)
C8B C9B C10B C11B 3.1(9)
C9B C10B C11B C12B -1.7(8)
C10B C11B C12B C13B 0.6(10)
C11B C12B C13B O2B 179.7(10)
C11B C12B C13B C8B -0.9(15)
C9B C8B C13B O2B -178.4(11)
C7 C8B C13B O2B -9.9(16)
C9B C8B C13B C12B 2.1(17)
C7 C8B C13B C12B 170.6(9)
C12B C13B O2B C14B -1(2)
C8B C13B O2B C14B 179.0(13)
